data_4349536
loop_
_publ_author_name
'Kim, Saet Byeol'
'Kim, Jeung Yoon'
'Jeong, Nak Cheon'
'Ok, Kang Min'

_publ_section_title
;
 Anisotropic Li+ ion conductivity in a large single crystal of a Co(iii)
 coordination complex
;
_journal_issue 1
_journal_name_full 'Inorganic Chemistry Frontiers'
_journal_page_first 79
_journal_paper_doi 10.1039/C6QI00314A
_journal_volume 4
_journal_year 2017
_chemical_formula_sum 'C14 H10 Co N2 Na O10'
_chemical_formula_weight 448.16
_space_group_IT_number 14
_space_group_name_Hall '-P 2ybc'
_space_group_name_H-M_alt 'P 1 21/c 1'
_symmetry_cell_setting monoclinic
_symmetry_Int_Tables_number 14
_symmetry_space_group_name_Hall '-P 2ybc'
_symmetry_space_group_name_H-M 'P 1 21/c 1'
_atom_sites_solution_primary direct
_atom_sites_solution_secondary difmap
_audit_update_record
;
2016-04-24 deposited with the CCDC.
2016-10-13 downloaded from the CCDC.
;
_cell_angle_alpha 90
_cell_angle_beta 113.564(10)
_cell_angle_gamma 90
_cell_formula_units_Z 4
_cell_length_a 14.0209(10)
_cell_length_b 9.5023(10)
_cell_length_c 12.8892(10)
_cell_measurement_reflns_used 3002
_cell_measurement_temperature 173.0(2)
_cell_measurement_theta_max 25.242
_cell_measurement_theta_min 2.666
_cell_volume 1574.0(3)
_computing_structure_refinement 'SHELXL-97 (Sheldrick, 1997)'
_diffrn_ambient_temperature 173.0(2)
_diffrn_measured_fraction_theta_full 1
_diffrn_measured_fraction_theta_max 0.998
_diffrn_measurement_device_type 'Bruker SMART BREEZE'
_diffrn_measurement_method CCD
_diffrn_radiation_probe x-ray
_diffrn_radiation_type MoK\a
_diffrn_radiation_wavelength 0.71073
_diffrn_reflns_av_R_equivalents 0.073
_diffrn_reflns_Laue_measured_fraction_full 1
_diffrn_reflns_Laue_measured_fraction_max 0.998
_diffrn_reflns_limit_h_max 18
_diffrn_reflns_limit_h_min -18
_diffrn_reflns_limit_k_max 12
_diffrn_reflns_limit_k_min -12
_diffrn_reflns_limit_l_max 17
_diffrn_reflns_limit_l_min -17
_diffrn_reflns_number 38746
_diffrn_reflns_point_group_measured_fraction_full 1
_diffrn_reflns_point_group_measured_fraction_max 0.998
_diffrn_reflns_theta_full 25.242
_diffrn_reflns_theta_max 28.389
_diffrn_reflns_theta_min 2.666
_exptl_absorpt_coefficient_mu 1.184
_exptl_absorpt_correction_T_max 0.97
_exptl_absorpt_correction_T_min 0.76
_exptl_absorpt_correction_type empirical
_exptl_absorpt_process_details
; 
 SADABS(Blessing, 1995) 
;
_exptl_crystal_colour Violet
_exptl_crystal_density_diffrn 1.891
_exptl_crystal_density_method 'not measured'
_exptl_crystal_description Rod
_exptl_crystal_F_000 904
_exptl_crystal_size_max 0.137
_exptl_crystal_size_mid 0.026
_exptl_crystal_size_min 0.026
_refine_diff_density_max 0.38
_refine_diff_density_min -0.515
_refine_diff_density_rms 0.069
_refine_ls_extinction_method none
_refine_ls_goodness_of_fit_ref 0.966
_refine_ls_matrix_type full
_refine_ls_number_constraints 0
_refine_ls_number_parameters 269
_refine_ls_number_reflns 3949
_refine_ls_number_restraints 0
_refine_ls_restrained_S_all 0.966
_refine_ls_R_factor_all 0.0458
_refine_ls_R_factor_gt 0.0305
_refine_ls_shift/su_max 0.001
_refine_ls_shift/su_mean 0
_refine_ls_structure_factor_coef Fsqd
_refine_ls_weighting_details 'w=1/[\s^2^(Fo^2^)+(0.0370P)^2^] where P=(Fo^2^+2Fc^2^)/3'
_refine_ls_weighting_scheme calc
_refine_ls_wR_factor_gt 0.0695
_refine_ls_wR_factor_ref 0.0736
_reflns_number_gt 3002
_reflns_number_total 3949
_reflns_threshold_expression 'I > 2\s(I)'
_cod_data_source_file c6qi00314a2.cif
_cod_data_source_block NaCo
_cod_depositor_comments
;
The following automatic conversions were performed:

data item '_exptl_absorpt_correction_type' value 'EMPIRICAL' was
changed to 'empirical' in accordance with the
/home/saulius/struct/COD-crude-data/automatic-downloads/DataCite-retrospective/RSC/depositions/lib/dictionaries/cif_core.dic
dictionary named 'cif_core.dic' version 2.4.2 last updated on
2011-04-26.

Automatic conversion script
Id: cif_fix_values 6909 2019-04-08 15:41:33Z antanas 
;
_cod_original_cell_volume 1574.1(3)
_cod_original_sg_symbol_H-M 'P 21/c'
_cod_database_code 4349536

loop_
_symmetry_equiv_pos_as_xyz
'x, y, z'
'-x, y+1/2, -z+1/2'
'-x, -y, -z'
'x, -y-1/2, z-1/2'

loop_
_atom_site_label
_atom_site_type_symbol
_atom_site_fract_x
_atom_site_fract_y
_atom_site_fract_z
_atom_site_U_iso_or_equiv
_atom_site_adp_type
_atom_site_occupancy
_atom_site_calc_flag
Co1 Co 0.75948(2) 0.04479(3) 0.23412(2) 0.01482(8) Uani 1 d
Na1 Na 0.76786(6) 0.46056(8) 0.31331(7) 0.02118(18) Uani 1 d
O1 O 0.81647(10) 0.22684(14) 0.28873(11) 0.0187(3) Uani 1 d
O2 O 0.96361(11) 0.33487(16) 0.39543(12) 0.0262(3) Uani 1 d
O3 O 0.73566(10) -0.15051(14) 0.19813(11) 0.0192(3) Uani 1 d
O4 O 0.82140(11) -0.35586(15) 0.22623(12) 0.0242(3) Uani 1 d
O5 O 0.76499(10) 0.41769(14) 0.59082(11) 0.0181(3) Uani 1 d
O6 O 0.66355(11) 0.35657(15) 0.41250(11) 0.0229(3) Uani 1 d
O7 O 0.72128(10) 0.01904(15) 0.35914(11) 0.0183(3) Uani 1 d
O8 O 0.58510(11) 0.03815(15) 0.40704(11) 0.0228(3) Uani 1 d
OW1 O 0.62317(14) 0.4657(2) 0.14692(15) 0.0293(4) Uani 1 d
OW2 O 0.82517(14) 0.6172(2) 0.46881(14) 0.0287(4) Uani 1 d
N1 N 0.89604(12) -0.01151(18) 0.30776(13) 0.0152(3) Uani 1 d
N2 N 0.62415(12) 0.39517(17) 0.66134(13) 0.0150(3) Uani 1 d
C1 C 0.96766(14) 0.0861(2) 0.36118(15) 0.0160(4) Uani 1 d
C2 C 1.07078(15) 0.0466(2) 0.41654(16) 0.0199(4) Uani 1 d
H2 H 1.1222 0.1125 0.4536 0.024 Uiso 1 calc
C3 C 1.09487(16) -0.0960(2) 0.41472(16) 0.0227(5) Uani 1 d
H3 H 1.1636 -0.1252 0.4508 0.027 Uiso 1 calc
C4 C 1.01836(16) -0.1942(2) 0.36033(16) 0.0212(4) Uani 1 d
H4 H 1.0345 -0.2891 0.3604 0.025 Uiso 1 calc
C5 C 0.91675(15) -0.1469(2) 0.30561(15) 0.0166(4) Uani 1 d
C6 C 0.91630(15) 0.2277(2) 0.35000(15) 0.0181(4) Uani 1 d
C7 C 0.81888(15) -0.2295(2) 0.23902(15) 0.0177(4) Uani 1 d
C8 C 0.59160(14) 0.3550(2) 0.55332(15) 0.0148(4) Uani 1 d
C9 C 0.49144(15) 0.3060(2) 0.49786(16) 0.0182(4) Uani 1 d
H9 H 0.4667 0.2789 0.4223 0.022 Uiso 1 calc
C10 C 0.42806(15) 0.2981(2) 0.55791(17) 0.0201(4) Uani 1 d
H10 H 0.3607 0.2635 0.5225 0.024 Uiso 1 calc
C11 C 0.46458(15) 0.3415(2) 0.67037(17) 0.0198(4) Uani 1 d
H11 H 0.4223 0.3371 0.7104 0.024 Uiso 1 calc
C12 C 0.56528(14) 0.3914(2) 0.72081(16) 0.0156(4) Uani 1 d
C13 C 0.67698(15) 0.3750(2) 0.51148(16) 0.0170(4) Uani 1 d
C14 C 0.62587(15) 0.0520(2) 0.33929(16) 0.0174(4) Uani 1 d
HW21 H 0.885(2) 0.633(3) 0.496(2) 0.045(9) Uiso 1 d
HW22 H 0.813(3) 0.570(4) 0.509(3) 0.064(12) Uiso 1 d
HW12 H 0.633(3) 0.479(3) 0.099(3) 0.059(12) Uiso 1 d
HW11 H 0.566(3) 0.476(3) 0.137(3) 0.056(10) Uiso 1 d

loop_
_atom_site_aniso_label
_atom_site_aniso_U_11
_atom_site_aniso_U_22
_atom_site_aniso_U_33
_atom_site_aniso_U_23
_atom_site_aniso_U_13
_atom_site_aniso_U_12
Co1 0.01236(13) 0.01658(14) 0.01380(13) -0.00007(10) 0.00345(10) 0.00038(11)
Na1 0.0237(4) 0.0176(4) 0.0205(4) -0.0012(3) 0.0071(3) -0.0003(3)
O1 0.0161(7) 0.0176(7) 0.0201(7) -0.0010(6) 0.0048(6) 0.0004(6)
O2 0.0261(8) 0.0218(8) 0.0270(8) -0.0045(6) 0.0066(6) -0.0080(6)
O3 0.0169(7) 0.0175(7) 0.0200(7) -0.0001(6) 0.0041(5) 0.0000(6)
O4 0.0329(8) 0.0163(8) 0.0259(8) -0.0010(6) 0.0142(7) -0.0010(6)
O5 0.0165(7) 0.0210(7) 0.0170(7) -0.0005(6) 0.0070(5) -0.0012(6)
O6 0.0283(8) 0.0240(8) 0.0174(7) -0.0042(6) 0.0104(6) -0.0043(6)
O7 0.0156(7) 0.0239(8) 0.0134(7) 0.0020(6) 0.0035(5) 0.0014(6)
O8 0.0225(7) 0.0296(9) 0.0180(7) 0.0002(6) 0.0098(6) -0.0026(6)
OW1 0.0202(9) 0.0451(11) 0.0221(9) -0.0023(8) 0.0077(7) -0.0027(8)
OW2 0.0276(9) 0.0330(10) 0.0246(9) -0.0002(7) 0.0096(7) -0.0093(8)
N1 0.0135(8) 0.0178(9) 0.0140(8) 0.0005(6) 0.0053(6) -0.0005(6)
N2 0.0144(8) 0.0148(8) 0.0146(8) 0.0000(6) 0.0045(6) 0.0004(7)
C1 0.0145(9) 0.0209(10) 0.0124(9) -0.0004(7) 0.0053(7) -0.0020(8)
C2 0.0148(9) 0.0301(11) 0.0140(9) 0.0015(8) 0.0049(7) -0.0034(9)
C3 0.0163(9) 0.0357(12) 0.0146(10) 0.0007(9) 0.0045(8) 0.0057(9)
C4 0.0234(10) 0.0240(11) 0.0162(10) 0.0028(8) 0.0077(8) 0.0071(9)
C5 0.0175(9) 0.0199(10) 0.0126(9) 0.0012(7) 0.0062(7) 0.0021(8)
C6 0.0192(10) 0.0218(11) 0.0135(9) 0.0018(8) 0.0066(8) -0.0011(8)
C7 0.0210(10) 0.0190(10) 0.0145(9) 0.0005(8) 0.0087(8) -0.0005(8)
C8 0.0163(9) 0.0119(9) 0.0151(9) -0.0002(7) 0.0050(7) 0.0024(7)
C9 0.0185(10) 0.0150(10) 0.0166(9) -0.0005(8) 0.0022(8) 0.0006(8)
C10 0.0143(9) 0.0181(10) 0.0237(10) 0.0000(8) 0.0030(8) 0.0003(8)
C11 0.0159(9) 0.0205(11) 0.0232(10) 0.0025(8) 0.0079(8) 0.0018(8)
C12 0.0150(9) 0.0151(10) 0.0158(9) 0.0002(7) 0.0051(7) 0.0021(8)
C13 0.0186(9) 0.0131(10) 0.0193(10) 0.0007(7) 0.0076(8) 0.0003(8)
C14 0.0165(9) 0.0174(10) 0.0163(9) -0.0027(8) 0.0045(7) -0.0035(8)

loop_
_atom_type_symbol
_atom_type_description
_atom_type_scat_dispersion_real
_atom_type_scat_dispersion_imag
_atom_type_scat_source
C C 0.0033 0.0016 'International Tables Vol C Tables 4.2.6.8 and 6.1.1.4'
H H 0 0 'International Tables Vol C Tables 4.2.6.8 and 6.1.1.4'
N N 0.0061 0.0033 'International Tables Vol C Tables 4.2.6.8 and 6.1.1.4'
O O 0.0106 0.006 'International Tables Vol C Tables 4.2.6.8 and 6.1.1.4'
Na Na 0.0362 0.0249 'International Tables Vol C Tables 4.2.6.8 and 6.1.1.4'
Co Co 0.3494 0.9721 'International Tables Vol C Tables 4.2.6.8 and 6.1.1.4'

loop_
_geom_angle_atom_site_label_1
_geom_angle_atom_site_label_2
_geom_angle_atom_site_label_3
_geom_angle
_geom_angle_site_symmetry_1
_geom_angle_site_symmetry_3
N2 Co1 N1 178.79(7) 4_565 .
N2 Co1 O7 83.67(6) 4_565 .
N1 Co1 O7 96.46(6) . .
N2 Co1 O3 97.64(6) 4_565 .
N1 Co1 O3 83.56(7) . .
O7 Co1 O3 89.98(6) . .
N2 Co1 O5 83.18(6) 4_565 4_565
N1 Co1 O5 96.70(6) . 4_565
O7 Co1 O5 166.83(6) . 4_565
O3 Co1 O5 90.98(6) . 4_565
N2 Co1 O1 95.79(6) 4_565 .
N1 Co1 O1 83.01(6) . .
O7 Co1 O1 91.27(6) . .
O3 Co1 O1 166.57(6) . .
O5 Co1 O1 90.83(6) 4_565 .
OW1 Na1 O4 82.50(7) . 1_565
OW1 Na1 OW2 130.87(7) . .
O4 Na1 OW2 82.68(6) 1_565 .
OW1 Na1 O1 95.10(7) . .
O4 Na1 O1 117.70(6) 1_565 .
OW2 Na1 O1 132.97(6) . .
OW1 Na1 O6 90.41(7) . .
O4 Na1 O6 154.23(6) 1_565 .
OW2 Na1 O6 83.42(6) . .
O1 Na1 O6 87.50(5) . .
OW1 Na1 O2 137.30(7) . .
O4 Na1 O2 92.60(5) 1_565 .
OW2 Na1 O2 89.92(6) . .
O1 Na1 O2 50.18(5) . .
O6 Na1 O2 108.99(5) . .
OW1 Na1 C6 118.13(7) . .
O4 Na1 C6 107.08(6) 1_565 .
OW2 Na1 C6 110.99(6) . .
O1 Na1 C6 25.67(5) . .
O6 Na1 C6 98.13(6) . .
O2 Na1 C6 24.56(5) . .
C6 O1 Co1 114.66(12) . .
C6 O1 Na1 102.03(12) . .
Co1 O1 Na1 142.27(7) . .
C6 O2 Na1 84.95(12) . .
C7 O3 Co1 114.73(12) . .
C7 O4 Na1 129.48(13) . 1_545
C13 O5 Co1 114.93(12) . 4_566
C13 O6 Na1 126.76(13) . .
C14 O7 Co1 114.75(12) . .
C5 N1 C1 124.03(17) . .
C5 N1 Co1 117.60(13) . .
C1 N1 Co1 118.36(14) . .
C12 N2 C8 124.04(16) . .
C12 N2 Co1 117.70(13) . 4_566
C8 N2 Co1 118.24(13) . 4_566
N1 C1 C2 119.45(19) . .
N1 C1 C6 109.79(16) . .
C2 C1 C6 130.75(18) . .
C1 C2 C3 117.62(19) . .
C4 C3 C2 121.25(19) . .
C3 C4 C5 118.02(19) . .
N1 C5 C4 119.60(18) . .
N1 C5 C7 111.05(16) . .
C4 C5 C7 129.35(19) . .
O2 C6 O1 122.59(19) . .
O2 C6 C1 123.28(17) . .
O1 C6 C1 114.13(17) . .
O2 C6 Na1 70.49(12) . .
O1 C6 Na1 52.30(10) . .
C1 C6 Na1 165.36(13) . .
O4 C7 O3 125.61(19) . .
O4 C7 C5 121.34(18) . .
O3 C7 C5 113.05(17) . .
N2 C8 C9 119.34(17) . .
N2 C8 C13 110.33(16) . .
C9 C8 C13 130.32(18) . .
C8 C9 C10 118.29(18) . .
C11 C10 C9 120.73(18) . .
C12 C11 C10 118.22(19) . .
N2 C12 C11 119.36(18) . .
N2 C12 C14 110.05(16) . 4_566
C11 C12 C14 130.59(18) . 4_566
O6 C13 O5 124.07(18) . .
O6 C13 C8 122.74(17) . .
O5 C13 C8 113.16(16) . .
O8 C14 O7 124.83(18) . .
O8 C14 C12 121.42(17) . 4_565
O7 C14 C12 113.74(17) . 4_565

loop_
_geom_bond_atom_site_label_1
_geom_bond_atom_site_label_2
_geom_bond_distance
_geom_bond_site_symmetry_2
Co1 N2 1.8392(15) 4_565
Co1 N1 1.8439(16) .
Co1 O7 1.9062(13) .
Co1 O3 1.9097(14) .
Co1 O5 1.9128(13) 4_565
Co1 O1 1.9175(14) .
Na1 OW1 2.2889(18) .
Na1 O4 2.3538(17) 1_565
Na1 OW2 2.3646(19) .
Na1 O1 2.3811(16) .
Na1 O6 2.4988(16) .
Na1 O2 2.7852(17) .
Na1 C6 2.943(2) .
O1 C6 1.304(2) .
O2 C6 1.228(2) .
O3 C7 1.308(2) .
O4 C7 1.215(2) .
O4 Na1 2.3538(16) 1_545
O5 C13 1.313(2) .
O5 Co1 1.9128(13) 4_566
O6 C13 1.225(2) .
O7 C14 1.296(2) .
O8 C14 1.227(2) .
N1 C5 1.322(3) .
N1 C1 1.338(2) .
N2 C12 1.333(2) .
N2 C8 1.336(2) .
N2 Co1 1.8391(15) 4_566
C1 C2 1.384(3) .
C1 C6 1.506(3) .
C2 C3 1.398(3) .
C3 C4 1.383(3) .
C4 C5 1.388(3) .
C5 C7 1.514(3) .
C8 C9 1.378(3) .
C8 C13 1.509(3) .
C9 C10 1.394(3) .
C10 C11 1.393(3) .
C11 C12 1.381(3) .
C12 C14 1.518(3) 4_566
C14 C12 1.518(3) 4_565
